data_7003965
loop_
_publ_author_name
'Tardif, Olivier'
'Kaita, Shojiro'

_publ_section_title
;
 Generation of cationic indenyl silylamide gadolinium and scandium
 complexes [(Ind)Ln{N(SiMe3)2}]+[B(C6F5)4]&#x2212; and their reactivity
 for 1,3-butadiene polymerization
;
_journal_issue 19
_journal_name_full 'Dalton Transactions'
_journal_page_first 2531
_journal_page_last 2533
_journal_paper_doi 10.1039/b801707g
_journal_year 2008
_chemical_formula_moiety 'C26 H36 Gd N Si2'
_chemical_formula_sum 'C26 H36 Gd N Si2'
_chemical_formula_weight 575.99
_chemical_name_common (IndMe)2GdN
_chemical_name_systematic
;
?
;
_space_group_IT_number 14
_symmetry_cell_setting monoclinic
_symmetry_space_group_name_Hall '-P 2yn'
_symmetry_space_group_name_H-M 'P 1 21/n 1'
_atom_sites_solution_hydrogens geom
_atom_sites_solution_primary direct
_atom_sites_solution_secondary difmap
_audit_creation_method SHELXL-97
_cell_angle_alpha 90.00
_cell_angle_beta 91.161(2)
_cell_angle_gamma 90.00
_cell_formula_units_Z 4
_cell_length_a 11.0223(11)
_cell_length_b 15.5294(15)
_cell_length_c 15.0108(14)
_cell_measurement_reflns_used 11619
_cell_measurement_temperature 90(2)
_cell_measurement_theta_max 30.9807
_cell_measurement_theta_min 3.2532
_cell_volume 2568.9(4)
_computing_cell_refinement 'CrystalClear SM'
_computing_data_collection 'CrystalClear SM (Rigaku/MSC, 2005)'
_computing_data_reduction 'CrystalClear SM'
_computing_molecular_graphics 'ORTEP-3 for Windows (Farrugia, 1997)'
_computing_publication_material SHELXL97
_computing_structure_refinement 'SHELXL-97 (Sheldrick, 1997)'
_computing_structure_solution 'SHELXS-97 (Sheldrick, 1990)'
_diffrn_ambient_temperature 90(2)
_diffrn_measured_fraction_theta_full 0.989
_diffrn_measured_fraction_theta_max 0.989
_diffrn_measurement_device_type 'Rigaku AFC-8 with Saturn70 CCD detector'
_diffrn_radiation_monochromator confocal
_diffrn_radiation_source 'fine-focus rotating anode'
_diffrn_radiation_type MoK\a
_diffrn_radiation_wavelength 0.71073
_diffrn_reflns_av_R_equivalents 0.0578
_diffrn_reflns_av_sigmaI/netI 0.0456
_diffrn_reflns_limit_h_max 15
_diffrn_reflns_limit_h_min -15
_diffrn_reflns_limit_k_max 21
_diffrn_reflns_limit_k_min -21
_diffrn_reflns_limit_l_max 21
_diffrn_reflns_limit_l_min -20
_diffrn_reflns_number 39568
_diffrn_reflns_theta_full 30.03
_diffrn_reflns_theta_max 30.03
_diffrn_reflns_theta_min 3.50
_exptl_absorpt_coefficient_mu 2.688
_exptl_absorpt_correction_T_max 0.4602
_exptl_absorpt_correction_T_min 0.1968
_exptl_absorpt_correction_type numerical
_exptl_absorpt_process_details NUMABS
_exptl_crystal_colour yellow
_exptl_crystal_density_diffrn 1.489
_exptl_crystal_density_method 'not measured'
_exptl_crystal_description Platelet
_exptl_crystal_F_000 1164
_exptl_crystal_size_max 0.35
_exptl_crystal_size_mid 0.30
_exptl_crystal_size_min 0.20
_refine_diff_density_max 1.112
_refine_diff_density_min -1.224
_refine_diff_density_rms 0.095
_refine_ls_extinction_method none
_refine_ls_goodness_of_fit_ref 1.056
_refine_ls_hydrogen_treatment constr
_refine_ls_matrix_type full
_refine_ls_number_parameters 280
_refine_ls_number_reflns 7435
_refine_ls_number_restraints 0
_refine_ls_restrained_S_all 1.056
_refine_ls_R_factor_all 0.0246
_refine_ls_R_factor_gt 0.0217
_refine_ls_shift/su_max 0.007
_refine_ls_shift/su_mean 0.000
_refine_ls_structure_factor_coef Fsqd
_refine_ls_weighting_details 'calc w=1/[\s^2^(Fo^2^)+(0.0168P)^2^+0.0000P] where P=(Fo^2^+2Fc^2^)/3'
_refine_ls_weighting_scheme calc
_refine_ls_wR_factor_gt 0.0523
_refine_ls_wR_factor_ref 0.0531
_reflns_number_gt 6459
_reflns_number_total 7435
_reflns_threshold_expression >2sigma(I)
_cod_data_source_file b801707g.txt
_cod_data_source_block compound2
_cod_depositor_comments
;
The following automatic conversions were performed:
'_symmetry_cell_setting' value 'Monoclinic' changed to 'monoclinic'
according to '/home/saulius/struct/CIF-dictionaries/cif_core.dic'
dictionary named 'cif_core.dic' version 2.4.1 from
2010-06-29.

'_exptl_absorpt_correction_type' value 'Numerical' changed to
'numerical' according to
'/home/saulius/struct/CIF-dictionaries/cif_core.dic' dictionary named
'cif_core.dic' version 2.4.1 from 2010-06-29.

Automatic conversion script
Id: cif_fix_enum 1527 2010-12-29 10:47:43Z saulius 
;
_cod_original_sg_symbol_H-M P21/n
_cod_database_code 7003965

loop_
_symmetry_equiv_pos_as_xyz
'x, y, z'
'-x+1/2, y+1/2, -z+1/2'
'-x, -y, -z'
'x-1/2, -y-1/2, z-1/2'

loop_
_atom_site_label
_atom_site_type_symbol
_atom_site_fract_x
_atom_site_fract_y
_atom_site_fract_z
_atom_site_U_iso_or_equiv
_atom_site_adp_type
_atom_site_occupancy
_atom_site_symmetry_multiplicity
_atom_site_calc_flag
_atom_site_refinement_flags
_atom_site_disorder_assembly
_atom_site_disorder_group
Gd1 Gd 0.110563(8) 0.211978(5) 0.676582(6) 0.01119(4) Uani 1 1 d . . .
N1 N -0.07221(15) 0.27618(9) 0.68047(11) 0.0148(3) Uani 1 1 d . . .
Si1 Si -0.11167(5) 0.38041(3) 0.70313(4) 0.01767(11) Uani 1 1 d . . .
Si2 Si -0.17084(5) 0.19292(3) 0.66488(4) 0.01606(11) Uani 1 1 d . . .
C1 C 0.3743(2) 0.33742(13) 0.76878(15) 0.0302(5) Uani 1 1 d . . .
H1A H 0.4441 0.3349 0.8102 0.045 Uiso 1 1 calc R . .
H1B H 0.3373 0.3947 0.7714 0.045 Uiso 1 1 calc R . .
H1C H 0.4014 0.3262 0.7081 0.045 Uiso 1 1 calc R . .
C2 C 0.2826(2) 0.27063(12) 0.79430(14) 0.0201(4) Uani 1 1 d . . .
C3 C 0.1688(2) 0.28705(11) 0.83129(14) 0.0192(4) Uani 1 1 d . . .
H3 H 0.1332 0.3423 0.8385 0.023 Uiso 1 1 calc R . .
C4 C 0.1154(2) 0.20735(11) 0.85610(13) 0.0163(4) Uani 1 1 d . . .
C5 C 0.00516(19) 0.18416(13) 0.89711(13) 0.0208(4) Uani 1 1 d . . .
H5 H -0.0516 0.2273 0.9130 0.025 Uiso 1 1 calc R . .
C6 C -0.01872(19) 0.09957(13) 0.91348(12) 0.0214(4) Uani 1 1 d . . .
H6 H -0.0917 0.0843 0.9421 0.026 Uiso 1 1 calc R . .
C7 C 0.06324(19) 0.03409(13) 0.88866(13) 0.0220(4) Uani 1 1 d . . .
H7 H 0.0443 -0.0243 0.9012 0.026 Uiso 1 1 calc R . .
C8 C 0.16892(19) 0.05309(12) 0.84711(12) 0.0198(4) Uani 1 1 d . . .
H8 H 0.2222 0.0083 0.8298 0.024 Uiso 1 1 calc R . .
C9 C 0.19861(17) 0.14047(12) 0.83003(12) 0.0151(4) Uani 1 1 d . . .
C10 C 0.29954(18) 0.18069(12) 0.78999(13) 0.0185(4) Uani 1 1 d . . .
H10 H 0.3668 0.1520 0.7647 0.022 Uiso 1 1 calc R . .
C11 C 0.0362(2) 0.33896(15) 0.46881(14) 0.0310(5) Uani 1 1 d . . .
H11A H 0.0295 0.3349 0.4037 0.047 Uiso 1 1 calc R . .
H11B H 0.0685 0.3956 0.4856 0.047 Uiso 1 1 calc R . .
H11C H -0.0441 0.3314 0.4945 0.047 Uiso 1 1 calc R . .
C12 C 0.12072(19) 0.26952(14) 0.50368(13) 0.0203(4) Uani 1 1 d . . .
C13 C 0.23579(19) 0.28311(11) 0.54265(14) 0.0188(4) Uani 1 1 d . . .
H13 H 0.2702 0.3374 0.5576 0.023 Uiso 1 1 calc R . .
C14 C 0.29279(19) 0.20070(12) 0.55618(13) 0.0167(4) Uani 1 1 d . . .
C15 C 0.41047(18) 0.17506(13) 0.58399(13) 0.0217(4) Uani 1 1 d . . .
H15 H 0.4700 0.2171 0.5993 0.026 Uiso 1 1 calc R . .
C16 C 0.43822(19) 0.08932(13) 0.58879(13) 0.0250(5) Uani 1 1 d . . .
H16 H 0.5178 0.0720 0.6063 0.030 Uiso 1 1 calc R . .
C17 C 0.3496(2) 0.02618(13) 0.56794(13) 0.0273(5) Uani 1 1 d . . .
H17 H 0.3703 -0.0330 0.5735 0.033 Uiso 1 1 calc R . .
C18 C 0.2348(2) 0.04828(12) 0.53993(13) 0.0227(4) Uani 1 1 d . . .
H18 H 0.1761 0.0050 0.5269 0.027 Uiso 1 1 calc R . .
C19 C 0.20448(18) 0.13654(12) 0.53059(12) 0.0168(4) Uani 1 1 d . . .
C20 C 0.09881(19) 0.18013(13) 0.49973(12) 0.0198(4) Uani 1 1 d . . .
H20 H 0.0255 0.1536 0.4797 0.024 Uiso 1 1 calc R . .
C21 C 0.0207(2) 0.45354(12) 0.68516(14) 0.0267(5) Uani 1 1 d . . .
H21A H 0.0873 0.4377 0.7262 0.040 Uiso 1 1 calc R . .
H21B H -0.0035 0.5132 0.6962 0.040 Uiso 1 1 calc R . .
H21C H 0.0476 0.4479 0.6236 0.040 Uiso 1 1 calc R . .
C22 C -0.1588(2) 0.39615(13) 0.82139(13) 0.0276(5) Uani 1 1 d . . .
H22A H -0.2278 0.3585 0.8338 0.041 Uiso 1 1 calc R . .
H22B H -0.1823 0.4563 0.8303 0.041 Uiso 1 1 calc R . .
H22C H -0.0908 0.3818 0.8618 0.041 Uiso 1 1 calc R . .
C23 C -0.2412(2) 0.41989(15) 0.63141(16) 0.0367(6) Uani 1 1 d . . .
H23A H -0.2192 0.4163 0.5686 0.055 Uiso 1 1 calc R . .
H23B H -0.2593 0.4799 0.6466 0.055 Uiso 1 1 calc R . .
H23C H -0.3129 0.3842 0.6416 0.055 Uiso 1 1 calc R . .
C24 C -0.28924(19) 0.18205(14) 0.75185(14) 0.0254(5) Uani 1 1 d . . .
H24A H -0.2499 0.1781 0.8108 0.038 Uiso 1 1 calc R . .
H24B H -0.3371 0.1299 0.7405 0.038 Uiso 1 1 calc R . .
H24C H -0.3427 0.2324 0.7498 0.038 Uiso 1 1 calc R . .
C25 C -0.2485(2) 0.19211(14) 0.55303(14) 0.0263(5) Uani 1 1 d . . .
H25A H -0.2998 0.2434 0.5468 0.039 Uiso 1 1 calc R . .
H25B H -0.2989 0.1403 0.5473 0.039 Uiso 1 1 calc R . .
H25C H -0.1875 0.1922 0.5064 0.039 Uiso 1 1 calc R . .
C26 C -0.07634(17) 0.08967(11) 0.67151(13) 0.0189(4) Uani 1 1 d . . .
H26A H -0.0137 0.0913 0.6261 0.028 Uiso 1 1 calc R . .
H26B H -0.1292 0.0398 0.6610 0.028 Uiso 1 1 calc R . .
H26C H -0.0378 0.0851 0.7307 0.028 Uiso 1 1 calc R . .

loop_
_atom_site_aniso_label
_atom_site_aniso_U_11
_atom_site_aniso_U_22
_atom_site_aniso_U_33
_atom_site_aniso_U_23
_atom_site_aniso_U_13
_atom_site_aniso_U_12
Gd1 0.01053(5) 0.01466(5) 0.00836(6) 0.00033(3) -0.00033(4) 0.00008(3)
N1 0.0135(8) 0.0175(7) 0.0132(8) 0.0015(6) -0.0013(6) 0.0015(6)
Si1 0.0161(3) 0.0174(3) 0.0194(3) 0.0007(2) 0.0001(2) 0.0041(2)
Si2 0.0120(3) 0.0224(3) 0.0137(3) -0.0001(2) -0.0006(2) -0.0023(2)
C1 0.0289(13) 0.0287(11) 0.0325(13) 0.0064(10) -0.0106(10) -0.0111(9)
C2 0.0220(11) 0.0215(9) 0.0164(11) 0.0025(8) -0.0093(8) -0.0044(8)
C3 0.0277(12) 0.0157(9) 0.0139(11) -0.0033(7) -0.0074(9) 0.0010(7)
C4 0.0221(11) 0.0184(9) 0.0081(10) -0.0012(7) -0.0042(8) 0.0037(7)
C5 0.0266(12) 0.0259(10) 0.0100(10) -0.0015(8) 0.0011(8) 0.0072(9)
C6 0.0219(11) 0.0314(11) 0.0109(10) 0.0042(8) 0.0034(8) 0.0001(8)
C7 0.0285(12) 0.0211(10) 0.0164(10) 0.0066(8) -0.0013(8) -0.0006(8)
C8 0.0258(11) 0.0173(9) 0.0161(10) 0.0020(8) -0.0016(8) 0.0058(8)
C9 0.0165(9) 0.0189(9) 0.0099(9) 0.0018(7) -0.0033(7) 0.0031(7)
C10 0.0165(10) 0.0222(10) 0.0167(10) 0.0045(8) -0.0052(8) 0.0017(8)
C11 0.0303(13) 0.0423(13) 0.0207(12) 0.0100(10) 0.0022(9) 0.0147(10)
C12 0.0191(11) 0.0331(11) 0.0090(10) 0.0050(8) 0.0031(8) 0.0064(8)
C13 0.0202(11) 0.0183(9) 0.0181(11) 0.0053(7) 0.0060(8) 0.0008(7)
C14 0.0153(10) 0.0223(9) 0.0128(10) 0.0030(7) 0.0047(8) 0.0010(7)
C15 0.0149(10) 0.0297(11) 0.0204(11) 0.0031(9) 0.0020(8) -0.0018(8)
C16 0.0202(11) 0.0347(12) 0.0204(11) 0.0074(9) 0.0042(8) 0.0122(9)
C17 0.0383(14) 0.0223(10) 0.0216(11) 0.0050(9) 0.0095(9) 0.0100(9)
C18 0.0305(12) 0.0203(10) 0.0176(10) -0.0029(8) 0.0064(8) -0.0029(8)
C19 0.0176(10) 0.0244(9) 0.0085(9) -0.0003(8) 0.0043(7) 0.0003(8)
C20 0.0192(11) 0.0316(11) 0.0086(9) -0.0002(8) -0.0002(7) -0.0005(8)
C21 0.0320(13) 0.0196(10) 0.0286(12) 0.0036(9) 0.0014(9) -0.0020(9)
C22 0.0285(12) 0.0256(11) 0.0291(12) -0.0064(9) 0.0064(9) 0.0034(9)
C23 0.0300(14) 0.0366(13) 0.0432(14) -0.0009(11) -0.0092(11) 0.0158(10)
C24 0.0185(11) 0.0352(11) 0.0227(11) -0.0015(10) 0.0037(8) -0.0048(9)
C25 0.0165(11) 0.0394(12) 0.0227(12) -0.0013(10) -0.0032(9) -0.0044(9)
C26 0.0186(10) 0.0182(9) 0.0199(10) -0.0011(8) -0.0008(8) -0.0058(7)

loop_
_atom_type_symbol
_atom_type_description
_atom_type_scat_dispersion_real
_atom_type_scat_dispersion_imag
_atom_type_scat_source
C C 0.0033 0.0016 'International Tables Vol C Tables 4.2.6.8 and 6.1.1.4'
H H 0.0000 0.0000 'International Tables Vol C Tables 4.2.6.8 and 6.1.1.4'
Gd Gd -0.1653 3.9035 'International Tables Vol C Tables 4.2.6.8 and 6.1.1.4'
N N 0.0061 0.0033 'International Tables Vol C Tables 4.2.6.8 and 6.1.1.4'
Si Si 0.0817 0.0704 'International Tables Vol C Tables 4.2.6.8 and 6.1.1.4'

loop_
_geom_angle_atom_site_label_1
_geom_angle_atom_site_label_2
_geom_angle_atom_site_label_3
_geom_angle
_geom_angle_site_symmetry_1
_geom_angle_site_symmetry_3
_geom_angle_publ_flag
N1 Gd1 C3 89.05(6) . . ?
N1 Gd1 C4 89.17(6) . . ?
C3 Gd1 C4 30.78(6) . . ?
N1 Gd1 C13 108.05(6) . . ?
C3 Gd1 C13 110.64(7) . . ?
C4 Gd1 C13 139.10(7) . . ?
N1 Gd1 C20 94.68(6) . . ?
C3 Gd1 C20 160.46(6) . . ?
C4 Gd1 C20 167.81(6) . . ?
C13 Gd1 C20 50.03(6) . . ?
N1 Gd1 C10 137.84(6) . . ?
C3 Gd1 C10 50.36(6) . . ?
C4 Gd1 C10 50.73(6) . . ?
C13 Gd1 C10 98.24(6) . . ?
C20 Gd1 C10 127.31(6) . . ?
N1 Gd1 C19 124.73(6) . . ?
C3 Gd1 C19 143.60(6) . . ?
C4 Gd1 C19 142.86(6) . . ?
C13 Gd1 C19 50.55(6) . . ?
C20 Gd1 C19 30.37(6) . . ?
C10 Gd1 C19 97.43(6) . . ?
N1 Gd1 C9 117.62(6) . . ?
C3 Gd1 C9 50.57(6) . . ?
C4 Gd1 C9 30.95(5) . . ?
C13 Gd1 C9 128.27(6) . . ?
C20 Gd1 C9 140.10(6) . . ?
C10 Gd1 C9 30.34(5) . . ?
C19 Gd1 C9 111.91(6) . . ?
N1 Gd1 C2 116.57(6) . . ?
C3 Gd1 C2 30.23(6) . . ?
C4 Gd1 C2 50.25(6) . . ?
C13 Gd1 C2 89.23(7) . . ?
C20 Gd1 C2 135.89(6) . . ?
C10 Gd1 C2 30.12(6) . . ?
C19 Gd1 C2 113.40(6) . . ?
C9 Gd1 C2 49.81(6) . . ?
N1 Gd1 C14 135.70(6) . . ?
C3 Gd1 C14 115.91(7) . . ?
C4 Gd1 C14 131.23(6) . . ?
C13 Gd1 C14 30.69(5) . . ?
C20 Gd1 C14 50.20(6) . . ?
C10 Gd1 C14 80.68(6) . . ?
C19 Gd1 C14 30.66(6) . . ?
C9 Gd1 C14 106.23(6) . . ?
C2 Gd1 C14 86.51(7) . . ?
N1 Gd1 C12 86.22(6) . . ?
C3 Gd1 C12 131.81(6) . . ?
C4 Gd1 C12 162.21(6) . . ?
C13 Gd1 C12 29.81(6) . . ?
C20 Gd1 C12 29.97(6) . . ?
C10 Gd1 C12 127.33(6) . . ?
C19 Gd1 C12 49.71(6) . . ?
C9 Gd1 C12 155.78(6) . . ?
C2 Gd1 C12 117.57(6) . . ?
C14 Gd1 C12 49.64(6) . . ?
N1 Gd1 Si2 32.11(4) . . ?
C3 Gd1 Si2 108.19(5) . . ?
C4 Gd1 Si2 93.06(5) . . ?
C13 Gd1 Si2 121.36(5) . . ?
C20 Gd1 Si2 84.23(5) . . ?
C10 Gd1 Si2 140.39(4) . . ?
C19 Gd1 Si2 108.03(4) . . ?
C9 Gd1 Si2 110.29(4) . . ?
C2 Gd1 Si2 138.38(5) . . ?
C14 Gd1 Si2 134.43(5) . . ?
C12 Gd1 Si2 92.13(5) . . ?
Si2 N1 Si1 125.54(10) . . ?
Si2 N1 Gd1 103.27(7) . . ?
Si1 N1 Gd1 130.95(9) . . ?
N1 Si1 C21 110.05(9) . . ?
N1 Si1 C23 112.88(10) . . ?
C21 Si1 C23 107.80(11) . . ?
N1 Si1 C22 112.80(9) . . ?
C21 Si1 C22 106.78(10) . . ?
C23 Si1 C22 106.19(11) . . ?
N1 Si2 C25 114.09(9) . . ?
N1 Si2 C24 115.15(9) . . ?
C25 Si2 C24 108.22(10) . . ?
N1 Si2 C26 106.49(8) . . ?
C25 Si2 C26 106.25(9) . . ?
C24 Si2 C26 105.94(9) . . ?
C25 Si2 Gd1 119.23(7) . . ?
C24 Si2 Gd1 132.55(7) . . ?
C26 Si2 Gd1 62.40(6) . . ?
C3 C2 C10 108.52(17) . . ?
C3 C2 C1 125.84(19) . . ?
C10 C2 C1 125.5(2) . . ?
C3 C2 Gd1 72.62(12) . . ?
C10 C2 Gd1 74.34(11) . . ?
C1 C2 Gd1 121.91(13) . . ?
C2 C3 C4 108.80(17) . . ?
C2 C3 Gd1 77.14(12) . . ?
C4 C3 Gd1 75.77(11) . . ?
C5 C4 C3 134.10(19) . . ?
C5 C4 C9 119.25(17) . . ?
C3 C4 C9 106.65(19) . . ?
C5 C4 Gd1 116.13(14) . . ?
C3 C4 Gd1 73.44(11) . . ?
C9 C4 Gd1 75.41(11) . . ?
C6 C5 C4 119.52(18) . . ?
C5 C6 C7 121.23(19) . . ?
C8 C7 C6 121.35(18) . . ?
C7 C8 C9 119.41(18) . . ?
C10 C9 C8 133.00(18) . . ?
C10 C9 C4 107.78(16) . . ?
C8 C9 C4 119.21(17) . . ?
C10 C9 Gd1 74.39(10) . . ?
C8 C9 Gd1 117.62(12) . . ?
C4 C9 Gd1 73.63(10) . . ?
C2 C10 C9 108.10(17) . . ?
C2 C10 Gd1 75.55(11) . . ?
C9 C10 Gd1 75.27(11) . . ?
C13 C12 C20 108.58(17) . . ?
C13 C12 C11 125.7(2) . . ?
C20 C12 C11 125.7(2) . . ?
C13 C12 Gd1 73.08(11) . . ?
C20 C12 Gd1 73.12(10) . . ?
C11 C12 Gd1 121.48(13) . . ?
C12 C13 C14 108.29(17) . . ?
C12 C13 Gd1 77.12(12) . . ?
C14 C13 Gd1 76.06(11) . . ?
C15 C14 C13 133.53(19) . . ?
C15 C14 C19 119.73(17) . . ?
C13 C14 C19 106.69(18) . . ?
C15 C14 Gd1 120.35(13) . . ?
C13 C14 Gd1 73.25(11) . . ?
C19 C14 Gd1 73.68(11) . . ?
C16 C15 C14 119.55(19) . . ?
C15 C16 C17 120.70(19) . . ?
C18 C17 C16 121.60(19) . . ?
C17 C18 C19 119.15(19) . . ?
C18 C19 C20 133.23(19) . . ?
C18 C19 C14 119.11(18) . . ?
C20 C19 C14 107.67(17) . . ?
C18 C19 Gd1 115.55(12) . . ?
C20 C19 Gd1 74.50(11) . . ?
C14 C19 Gd1 75.65(11) . . ?
C12 C20 C19 108.52(18) . . ?
C12 C20 Gd1 76.91(11) . . ?
C19 C20 Gd1 75.13(10) . . ?

loop_
_geom_bond_atom_site_label_1
_geom_bond_atom_site_label_2
_geom_bond_distance
_geom_bond_site_symmetry_2
_geom_bond_publ_flag
Gd1 N1 2.2496(16) . ?
Gd1 C3 2.665(2) . ?
Gd1 C4 2.695(2) . ?
Gd1 C13 2.6982(19) . ?
Gd1 C20 2.7009(19) . ?
Gd1 C10 2.7072(19) . ?
Gd1 C19 2.7090(18) . ?
Gd1 C9 2.7185(17) . ?
Gd1 C2 2.723(2) . ?
Gd1 C14 2.7347(19) . ?
Gd1 C12 2.749(2) . ?
Gd1 Si2 3.1172(6) . ?
N1 Si2 1.7023(16) . ?
N1 Si1 1.7121(15) . ?
Si1 C21 1.873(2) . ?
Si1 C23 1.874(2) . ?
Si1 C22 1.876(2) . ?
Si2 C25 1.869(2) . ?
Si2 C24 1.872(2) . ?
Si2 C26 1.9135(19) . ?
C1 C2 1.503(3) . ?
C2 C3 1.406(3) . ?
C2 C10 1.411(3) . ?
C3 C4 1.423(3) . ?
C4 C5 1.420(3) . ?
C4 C9 1.445(3) . ?
C5 C6 1.363(3) . ?
C6 C7 1.415(3) . ?
C7 C8 1.365(3) . ?
C8 C9 1.420(3) . ?
C9 C10 1.420(3) . ?
C11 C12 1.511(3) . ?
C12 C13 1.402(3) . ?
C12 C20 1.410(3) . ?
C13 C14 1.438(2) . ?
C14 C15 1.412(3) . ?
C14 C19 1.440(3) . ?
C15 C16 1.368(3) . ?
C16 C17 1.414(3) . ?
C17 C18 1.370(3) . ?
C18 C19 1.417(3) . ?
C19 C20 1.417(3) . ?
